data_4329123
loop_
_publ_author_name
'Tracy L. Lohr'
'Warren E. Piers'
'Masood Parvez'

_publ_contact_author
;
    Masood Parvez
    Department of Chemistry
    University of Calgary
    2500 University Drive N.W.
    Calgary, Alberta, Canada T2N 1N4  
;
_publ_contact_author_email ' parvez@ucalgary.ca '
_publ_contact_author_fax ' (403)289-9488 '
_publ_contact_author_phone ' (403)220-5348 '
_publ_section_title
;
 Monomeric Platinum(II) Hydroxides Supported by Sterically Dominant
 \a-Diimine Ligands
;
_journal_name_full 'Inorganic Chemistry'
_journal_page_first 4900
_journal_page_last 4902
_journal_paper_doi 10.1021/ic300337a
_journal_volume 51
_journal_year 2012
_chemical_formula_moiety 'C72 H81 Cl N2 O Pt, 0.5(C12 H24 O6), C7 H8'
_chemical_formula_sum 'C85 H101 Cl N2 O4 Pt'
_chemical_formula_weight 1445.22
_chemical_name_systematic
;
 ?
;
_space_group_IT_number 2
_symmetry_cell_setting triclinic
_symmetry_space_group_name_Hall '-P 1'
_symmetry_space_group_name_H-M 'P -1'
_atom_sites_solution_hydrogens geom
_atom_sites_solution_primary direct
_atom_sites_solution_secondary difmap
_cell_angle_alpha 63.4720(8)
_cell_angle_beta 77.1088(10)
_cell_angle_gamma 74.1902(10)
_cell_formula_units_Z 2
_cell_length_a 10.8290(1)
_cell_length_b 19.6712(4)
_cell_length_c 20.7832(4)
_cell_measurement_reflns_used 16166
_cell_measurement_temperature 173(2)
_cell_measurement_theta_max 27.5
_cell_measurement_theta_min 1.0
_cell_volume 3784.73(12)
_computing_cell_refinement 'HKL DENZO (Otwinowski & Minor, 1997)'
_computing_data_collection 'COLLECT (Hooft, 1998)'
_computing_data_reduction 'SCALEPACK (Otwinowski & Minor, 1997)'
_computing_molecular_graphics 'ORTEP-3 (Farrugia, 1997)'
_computing_publication_material 'SHELXL-97 (Sheldrick, 2008)'
_computing_structure_refinement 'SHELXL-97 (Sheldrick, 2008)'
_computing_structure_solution 'SIR92 (Altomare et al., 1991)'
_diffrn_ambient_temperature 173(2)
_diffrn_measured_fraction_theta_full 0.994
_diffrn_measured_fraction_theta_max 0.994
_diffrn_measurement_device_type 'Nonius APEX2 CCD'
_diffrn_measurement_method ' \w and \f scans '
_diffrn_radiation_monochromator graphite
_diffrn_radiation_source 'fine-focus sealed tube'
_diffrn_radiation_type MoK\a
_diffrn_radiation_wavelength 0.71073
_diffrn_reflns_av_R_equivalents 0.0323
_diffrn_reflns_av_sigmaI/netI 0.0391
_diffrn_reflns_limit_h_max 12
_diffrn_reflns_limit_h_min -12
_diffrn_reflns_limit_k_max 23
_diffrn_reflns_limit_k_min -23
_diffrn_reflns_limit_l_max 24
_diffrn_reflns_limit_l_min -24
_diffrn_reflns_number 25405
_diffrn_reflns_theta_full 25.00
_diffrn_reflns_theta_max 25.00
_diffrn_reflns_theta_min 2.16
_diffrn_standards_number 0
_exptl_absorpt_coefficient_mu 1.939
_exptl_absorpt_correction_T_max 0.8925
_exptl_absorpt_correction_T_min 0.7467
_exptl_absorpt_correction_type multi-scan
_exptl_absorpt_process_details 'SORTAV: (Blessing, 1997)'
_exptl_crystal_colour orange
_exptl_crystal_density_diffrn 1.268
_exptl_crystal_description prism
_exptl_crystal_F_000 1504
_exptl_crystal_size_max 0.16
_exptl_crystal_size_mid 0.10
_exptl_crystal_size_min 0.06
_refine_diff_density_max 0.932
_refine_diff_density_min -0.812
_refine_diff_density_rms 0.086
_refine_ls_extinction_method none
_refine_ls_goodness_of_fit_ref 1.232
_refine_ls_hydrogen_treatment mixed
_refine_ls_matrix_type full
_refine_ls_number_parameters 858
_refine_ls_number_reflns 13260
_refine_ls_number_restraints 0
_refine_ls_restrained_S_all 1.232
_refine_ls_R_factor_all 0.0451
_refine_ls_R_factor_gt 0.0382
_refine_ls_shift/su_max 0.007
_refine_ls_shift/su_mean 0.000
_refine_ls_structure_factor_coef Fsqd
_refine_ls_weighting_details 'calc w=1/[\s^2^(Fo^2^)+(0.0273P)^2^+5.7493P] where P=(Fo^2^+2Fc^2^)/3'
_refine_ls_weighting_scheme calc
_refine_ls_wR_factor_gt 0.0857
_refine_ls_wR_factor_ref 0.0901
_reflns_number_gt 12003
_reflns_number_total 13260
_reflns_threshold_expression >2sigma(I)
_cod_data_source_file ic300337a_si_001_4.cif
_cod_data_source_block Compound_3b
_cod_original_cell_volume 3784.73(11)
_cod_database_code 4329123

loop_
_symmetry_equiv_pos_as_xyz
'x, y, z'
'-x, -y, -z'

loop_
_atom_site_label
_atom_site_type_symbol
_atom_site_fract_x
_atom_site_fract_y
_atom_site_fract_z
_atom_site_U_iso_or_equiv
_atom_site_adp_type
_atom_site_occupancy
_atom_site_symmetry_multiplicity
_atom_site_calc_flag
_atom_site_refinement_flags
Pt1 Pt 0.187145(14) 0.252836(9) 0.277260(8) 0.02860(6) Uani 1 1 d .
Cl1 Cl 0.05372(12) 0.25900(9) 0.20514(8) 0.0597(3) Uani 1 1 d .
O1 O 0.0242(3) 0.3065(2) 0.32978(18) 0.0442(8) Uani 1 1 d .
H1O H -0.040(5) 0.319(3) 0.309(3) 0.053 Uiso 1 1 d .
O2 O 0.2442(3) 0.55051(18) -0.07085(17) 0.0480(8) Uani 1 1 d .
O3 O 0.3362(3) 0.42327(17) 0.05669(17) 0.0427(7) Uani 1 1 d .
O4 O 0.5532(3) 0.3711(2) 0.18586(17) 0.0500(8) Uani 1 1 d .
N1 N 0.3563(3) 0.19791(17) 0.23296(16) 0.0243(7) Uani 1 1 d .
N2 N 0.3194(3) 0.24939(18) 0.33448(17) 0.0257(7) Uani 1 1 d .
C1 C 0.4576(4) 0.1870(2) 0.2627(2) 0.0263(8) Uani 1 1 d .
C2 C 0.4370(4) 0.2152(2) 0.3195(2) 0.0264(8) Uani 1 1 d .
C3 C 0.5619(4) 0.2028(2) 0.3431(2) 0.0304(9) Uani 1 1 d .
C4 C 0.6043(4) 0.2166(2) 0.3928(2) 0.0372(10) Uani 1 1 d .
H4 H 0.5452 0.2381 0.4234 0.045 Uiso 1 1 calc R
C5 C 0.7378(5) 0.1978(3) 0.3972(3) 0.0457(11) Uani 1 1 d .
H5 H 0.7679 0.2068 0.4318 0.055 Uiso 1 1 calc R
C6 C 0.8275(4) 0.1671(3) 0.3537(3) 0.0459(12) Uani 1 1 d .
H6 H 0.9168 0.1555 0.3588 0.055 Uiso 1 1 calc R
C7 C 0.7867(4) 0.1529(2) 0.3014(3) 0.0385(10) Uani 1 1 d .
C8 C 0.8657(4) 0.1256(3) 0.2506(3) 0.0467(12) Uani 1 1 d .
H8 H 0.9569 0.1128 0.2504 0.056 Uiso 1 1 calc R
C9 C 0.8113(4) 0.1176(3) 0.2019(3) 0.0479(12) Uani 1 1 d .
H9 H 0.8667 0.1004 0.1674 0.057 Uiso 1 1 calc R
C10 C 0.6771(4) 0.1336(3) 0.2001(3) 0.0393(10) Uani 1 1 d .
H10 H 0.6428 0.1263 0.1659 0.047 Uiso 1 1 calc R
C11 C 0.5971(4) 0.1599(2) 0.2488(2) 0.0311(9) Uani 1 1 d .
C12 C 0.6540(4) 0.1696(2) 0.2989(2) 0.0325(9) Uani 1 1 d .
C13 C 0.3677(3) 0.1743(2) 0.1755(2) 0.0245(8) Uani 1 1 d .
C14 C 0.4012(3) 0.0965(2) 0.1884(2) 0.0235(8) Uani 1 1 d .
H14 H 0.4188 0.0583 0.2353 0.028 Uiso 1 1 calc R
C15 C 0.4088(3) 0.0745(2) 0.1324(2) 0.0239(8) Uani 1 1 d .
C16 C 0.3823(3) 0.1319(2) 0.06433(19) 0.0232(8) Uani 1 1 d .
H16 H 0.3875 0.1174 0.0258 0.028 Uiso 1 1 calc R
C17 C 0.3483(3) 0.2104(2) 0.0512(2) 0.0246(8) Uani 1 1 d .
C18 C 0.3396(3) 0.2314(2) 0.1079(2) 0.0262(8) Uani 1 1 d .
H18 H 0.3146 0.2844 0.1004 0.031 Uiso 1 1 calc R
C19 C 0.4436(4) -0.0097(2) 0.14515(19) 0.0245(8) Uani 1 1 d .
C20 C 0.5689(4) -0.0404(2) 0.1210(2) 0.0270(8) Uani 1 1 d .
C21 C 0.5970(4) -0.1183(2) 0.1318(2) 0.0326(9) Uani 1 1 d .
H21 H 0.6811 -0.1401 0.1159 0.039 Uiso 1 1 calc R
C22 C 0.5050(4) -0.1639(2) 0.1649(2) 0.0380(10) Uani 1 1 d .
H22 H 0.5260 -0.2166 0.1716 0.046 Uiso 1 1 calc R
C23 C 0.3830(4) -0.1332(2) 0.1883(2) 0.0356(10) Uani 1 1 d .
H23 H 0.3205 -0.1652 0.2117 0.043 Uiso 1 1 calc R
C24 C 0.3498(4) -0.0554(2) 0.1781(2) 0.0284(8) Uani 1 1 d .
C25 C 0.6711(4) 0.0087(2) 0.0827(2) 0.0299(9) Uani 1 1 d .
H25 H 0.6347 0.0606 0.0840 0.036 Uiso 1 1 calc R
C26 C 0.7934(4) -0.0259(3) 0.1207(3) 0.0461(12) Uani 1 1 d .
H26A H 0.8556 0.0085 0.0956 0.055 Uiso 1 1 calc R
H26B H 0.8317 -0.0768 0.1200 0.055 Uiso 1 1 calc R
H26C H 0.7714 -0.0316 0.1710 0.055 Uiso 1 1 calc R
C27 C 0.7033(5) 0.0213(3) 0.0036(2) 0.0455(11) Uani 1 1 d .
H27A H 0.7671 0.0547 -0.0202 0.055 Uiso 1 1 calc R
H27B H 0.6246 0.0460 -0.0205 0.055 Uiso 1 1 calc R
H27C H 0.7388 -0.0288 0.0006 0.055 Uiso 1 1 calc R
C28 C 0.2129(4) -0.0234(2) 0.2047(2) 0.0351(9) Uani 1 1 d .
H28 H 0.2023 0.0343 0.1842 0.042 Uiso 1 1 calc R
C29 C 0.1931(5) -0.0527(3) 0.2863(3) 0.0585(14) Uani 1 1 d .
H29A H 0.1075 -0.0278 0.3016 0.070 Uiso 1 1 calc R
H29B H 0.2597 -0.0404 0.3022 0.070 Uiso 1 1 calc R
H29C H 0.1994 -0.1090 0.3081 0.070 Uiso 1 1 calc R
C30 C 0.1089(5) -0.0409(3) 0.1790(3) 0.0550(13) Uani 1 1 d .
H30A H 0.0236 -0.0225 0.2004 0.066 Uiso 1 1 calc R
H30B H 0.1222 -0.0970 0.1940 0.066 Uiso 1 1 calc R
H30C H 0.1140 -0.0145 0.1261 0.066 Uiso 1 1 calc R
C31 C 0.3212(4) 0.2693(2) -0.0228(2) 0.0272(8) Uani 1 1 d .
C32 C 0.2033(4) 0.2805(2) -0.0467(2) 0.0360(10) Uani 1 1 d .
C33 C 0.1861(5) 0.3308(3) -0.1188(3) 0.0494(12) Uani 1 1 d .
H33 H 0.1078 0.3376 -0.1364 0.059 Uiso 1 1 calc R
C34 C 0.2800(5) 0.3704(3) -0.1647(3) 0.0495(12) Uani 1 1 d .
H34 H 0.2670 0.4034 -0.2137 0.059 Uiso 1 1 calc R
C35 C 0.3926(5) 0.3622(2) -0.1398(2) 0.0414(11) Uani 1 1 d .
H35 H 0.4558 0.3911 -0.1715 0.050 Uiso 1 1 calc R
C36 C 0.4162(4) 0.3123(2) -0.0689(2) 0.0313(9) Uani 1 1 d .
C37 C 0.0917(4) 0.2437(3) 0.0046(3) 0.0459(12) Uani 1 1 d .
H37 H 0.1242 0.2080 0.0523 0.055 Uiso 1 1 calc R
C38 C 0.0457(6) 0.1957(4) -0.0225(4) 0.081(2) Uani 1 1 d .
H38A H -0.0238 0.1717 0.0124 0.097 Uiso 1 1 calc R
H38B H 0.1179 0.1552 -0.0280 0.097 Uiso 1 1 calc R
H38C H 0.0134 0.2293 -0.0694 0.097 Uiso 1 1 calc R
C39 C -0.0191(5) 0.3032(3) 0.0170(3) 0.0661(16) Uani 1 1 d .
H39A H -0.0873 0.2774 0.0515 0.079 Uiso 1 1 calc R
H39B H -0.0532 0.3390 -0.0290 0.079 Uiso 1 1 calc R
H39C H 0.0108 0.3322 0.0365 0.079 Uiso 1 1 calc R
C40 C 0.5413(4) 0.3040(3) -0.0428(2) 0.0393(10) Uani 1 1 d .
H40 H 0.5242 0.2864 0.0110 0.047 Uiso 1 1 calc R
C41 C 0.5888(5) 0.3801(3) -0.0733(3) 0.0534(13) Uani 1 1 d .
H41A H 0.6621 0.3727 -0.0489 0.064 Uiso 1 1 calc R
H41B H 0.5187 0.4201 -0.0653 0.064 Uiso 1 1 calc R
H41C H 0.6162 0.3962 -0.1254 0.064 Uiso 1 1 calc R
C42 C 0.6451(5) 0.2415(3) -0.0576(3) 0.0601(15) Uani 1 1 d .
H42A H 0.7220 0.2332 -0.0355 0.072 Uiso 1 1 calc R
H42B H 0.6677 0.2578 -0.1100 0.072 Uiso 1 1 calc R
H42C H 0.6129 0.1932 -0.0369 0.072 Uiso 1 1 calc R
C43 C 0.2976(3) 0.2913(2) 0.3787(2) 0.0252(8) Uani 1 1 d .
C44 C 0.2518(3) 0.2591(2) 0.4511(2) 0.0263(8) Uani 1 1 d .
H44 H 0.2383 0.2074 0.4734 0.032 Uiso 1 1 calc R
C45 C 0.2255(3) 0.3034(2) 0.4911(2) 0.0243(8) Uani 1 1 d .
C46 C 0.2445(3) 0.3798(2) 0.4567(2) 0.0248(8) Uani 1 1 d .
H46 H 0.2266 0.4101 0.4840 0.030 Uiso 1 1 calc R
C47 C 0.2892(3) 0.4123(2) 0.3833(2) 0.0251(8) Uani 1 1 d .
C48 C 0.3177(4) 0.3670(2) 0.3440(2) 0.0261(8) Uani 1 1 d .
H48 H 0.3504 0.3876 0.2942 0.031 Uiso 1 1 calc R
C49 C 0.1737(4) 0.2700(2) 0.5696(2) 0.0267(8) Uani 1 1 d .
C50 C 0.2595(4) 0.2353(2) 0.6226(2) 0.0306(9) Uani 1 1 d .
C51 C 0.2089(4) 0.2034(2) 0.6947(2) 0.0377(10) Uani 1 1 d .
H51 H 0.2654 0.1797 0.7312 0.045 Uiso 1 1 calc R
C52 C 0.0788(4) 0.2054(3) 0.7144(2) 0.0410(11) Uani 1 1 d .
H52 H 0.0466 0.1823 0.7648 0.049 Uiso 1 1 d R
C53 C -0.0048(4) 0.2396(3) 0.6623(2) 0.0402(10) Uani 1 1 d .
H53 H -0.0947 0.2404 0.6766 0.048 Uiso 1 1 calc R
C54 C 0.0405(4) 0.2731(2) 0.5892(2) 0.0305(9) Uani 1 1 d .
C55 C 0.4031(4) 0.2341(3) 0.6020(3) 0.0481(12) Uani 1 1 d .
H55 H 0.4214 0.2538 0.5481 0.058 Uiso 1 1 calc R
C56 C 0.4417(6) 0.2876(4) 0.6249(4) 0.089(2) Uani 1 1 d .
H56A H 0.5338 0.2884 0.6094 0.107 Uiso 1 1 calc R
H56B H 0.4253 0.2690 0.6778 0.107 Uiso 1 1 calc R
H56C H 0.3909 0.3401 0.6025 0.107 Uiso 1 1 calc R
C57 C 0.4830(6) 0.1527(4) 0.6348(4) 0.094(2) Uani 1 1 d .
H57A H 0.5750 0.1548 0.6229 0.112 Uiso 1 1 calc R
H57B H 0.4643 0.1202 0.6151 0.112 Uiso 1 1 calc R
H57C H 0.4611 0.1308 0.6875 0.112 Uiso 1 1 calc R
C58 C -0.0535(4) 0.3167(3) 0.5327(2) 0.0410(11) Uani 1 1 d .
H58 H -0.0056 0.3160 0.4859 0.049 Uiso 1 1 calc R
C59 C -0.1704(5) 0.2797(4) 0.5492(3) 0.0646(16) Uani 1 1 d .
H59A H -0.2212 0.3069 0.5081 0.078 Uiso 1 1 calc R
H59B H -0.2240 0.2835 0.5926 0.078 Uiso 1 1 calc R
H59C H -0.1408 0.2251 0.5574 0.078 Uiso 1 1 calc R
C60 C -0.0965(5) 0.4013(3) 0.5215(3) 0.0575(14) Uani 1 1 d .
H60A H -0.1450 0.4304 0.4795 0.069 Uiso 1 1 calc R
H60B H -0.0204 0.4233 0.5131 0.069 Uiso 1 1 calc R
H60C H -0.1517 0.4047 0.5648 0.069 Uiso 1 1 calc R
C61 C 0.3009(4) 0.4959(2) 0.3450(2) 0.0282(8) Uani 1 1 d .
C62 C 0.4117(4) 0.5185(3) 0.3472(2) 0.0363(10) Uani 1 1 d .
C63 C 0.4173(5) 0.5966(3) 0.3114(3) 0.0477(12) Uani 1 1 d .
H63 H 0.4906 0.6133 0.3130 0.057 Uiso 1 1 calc R
C64 C 0.3192(5) 0.6500(3) 0.2739(3) 0.0550(14) Uani 1 1 d .
H64 H 0.3259 0.7030 0.2492 0.066 Uiso 1 1 calc R
C65 C 0.2112(5) 0.6278(3) 0.2714(3) 0.0490(12) Uani 1 1 d .
H65 H 0.1443 0.6655 0.2448 0.059 Uiso 1 1 calc R
C66 C 0.1987(4) 0.5507(2) 0.3075(2) 0.0355(10) Uani 1 1 d .
C67 C 0.5243(5) 0.4589(3) 0.3840(3) 0.0524(13) Uani 1 1 d .
H67 H 0.4897 0.4148 0.4255 0.063 Uiso 1 1 calc R
C68 C 0.6145(6) 0.4283(4) 0.3334(4) 0.086(2) Uani 1 1 d .
H68A H 0.6886 0.3917 0.3578 0.103 Uiso 1 1 calc R
H68B H 0.6447 0.4713 0.2907 0.103 Uiso 1 1 calc R
H68C H 0.5696 0.4017 0.3183 0.103 Uiso 1 1 calc R
C69 C 0.5979(7) 0.4928(5) 0.4139(5) 0.104(3) Uani 1 1 d .
H69A H 0.6561 0.4507 0.4471 0.125 Uiso 1 1 calc R
H69B H 0.5363 0.5215 0.4398 0.125 Uiso 1 1 calc R
H69C H 0.6484 0.5280 0.3737 0.125 Uiso 1 1 calc R
C70 C 0.0785(4) 0.5274(3) 0.3040(3) 0.0459(11) Uani 1 1 d .
H70 H 0.0772 0.4739 0.3426 0.055 Uiso 1 1 calc R
C71 C -0.0466(5) 0.5800(3) 0.3186(3) 0.0619(15) Uani 1 1 d .
H71A H -0.1204 0.5572 0.3244 0.074 Uiso 1 1 calc R
H71B H -0.0545 0.6311 0.2778 0.074 Uiso 1 1 calc R
H71C H -0.0451 0.5856 0.3630 0.074 Uiso 1 1 calc R
C72 C 0.0853(6) 0.5239(4) 0.2314(3) 0.0654(16) Uani 1 1 d .
H72A H 0.0082 0.5076 0.2304 0.079 Uiso 1 1 calc R
H72B H 0.1626 0.4865 0.2250 0.079 Uiso 1 1 calc R
H72C H 0.0896 0.5752 0.1922 0.079 Uiso 1 1 calc R
C73 C 0.1887(4) 0.4837(3) -0.0299(3) 0.0495(12) Uani 1 1 d .
H73A H 0.2326 0.4423 -0.0467 0.059 Uiso 1 1 calc R
H73B H 0.0959 0.4964 -0.0360 0.059 Uiso 1 1 calc R
C74 C 0.2042(4) 0.4569(3) 0.0476(3) 0.0490(12) Uani 1 1 d .
H74A H 0.1771 0.5013 0.0615 0.059 Uiso 1 1 calc R
H74B H 0.1497 0.4183 0.0787 0.059 Uiso 1 1 calc R
C75 C 0.3715(4) 0.4119(3) 0.1230(2) 0.0428(11) Uani 1 1 d .
H75A H 0.3250 0.3744 0.1643 0.051 Uiso 1 1 calc R
H75B H 0.3496 0.4615 0.1284 0.051 Uiso 1 1 calc R
C76 C 0.5142(4) 0.3815(3) 0.1208(2) 0.0451(11) Uani 1 1 d .
H76A H 0.5354 0.3314 0.1162 0.054 Uiso 1 1 calc R
H76B H 0.5600 0.4186 0.0786 0.054 Uiso 1 1 calc R
C77 C 0.6906(5) 0.3536(3) 0.1854(3) 0.0478(12) Uani 1 1 d .
H77A H 0.7289 0.3170 0.1622 0.057 Uiso 1 1 calc R
H77B H 0.7110 0.3273 0.2360 0.057 Uiso 1 1 calc R
C78 C 0.7529(5) 0.4235(3) 0.1463(3) 0.0509(12) Uani 1 1 d .
H78A H 0.7034 0.4653 0.1615 0.061 Uiso 1 1 calc R
H78B H 0.8420 0.4098 0.1589 0.061 Uiso 1 1 calc R
C79 C 0.2151(8) 0.0371(4) 0.4831(4) 0.085(2) Uani 1 1 d .
C80 C 0.1047(8) 0.0747(5) 0.5047(6) 0.109(3) Uani 1 1 d .
H80 H 0.0329 0.0937 0.4779 0.131 Uiso 1 1 calc R
C81 C 0.0958(12) 0.0856(6) 0.5664(9) 0.151(7) Uani 1 1 d .
H81 H 0.0152 0.1104 0.5830 0.181 Uiso 1 1 calc R
C82 C 0.200(2) 0.0619(8) 0.6058(7) 0.169(8) Uani 1 1 d .
H82 H 0.1938 0.0726 0.6468 0.203 Uiso 1 1 calc R
C83 C 0.3045(17) 0.0253(7) 0.5843(7) 0.153(6) Uani 1 1 d .
H83 H 0.3763 0.0068 0.6110 0.183 Uiso 1 1 calc R
C84 C 0.3165(8) 0.0118(4) 0.5244(6) 0.100(3) Uani 1 1 d .
H84 H 0.3965 -0.0157 0.5103 0.120 Uiso 1 1 calc R
C85 C 0.2273(14) 0.0238(6) 0.4181(5) 0.186(6) Uani 1 1 d .
H85A H 0.3189 0.0079 0.4029 0.224 Uiso 1 1 calc R
H85B H 0.1901 0.0717 0.3793 0.224 Uiso 1 1 calc R
H85C H 0.1812 -0.0172 0.4285 0.224 Uiso 1 1 calc R

loop_
_atom_site_aniso_label
_atom_site_aniso_U_11
_atom_site_aniso_U_22
_atom_site_aniso_U_33
_atom_site_aniso_U_23
_atom_site_aniso_U_13
_atom_site_aniso_U_12
Pt1 0.02813(9) 0.03236(9) 0.03070(9) -0.01784(7) -0.00077(6) -0.00787(6)
Cl1 0.0486(7) 0.0858(10) 0.0631(8) -0.0450(8) -0.0050(6) -0.0175(7)
O1 0.0322(16) 0.065(2) 0.055(2) -0.0473(18) -0.0010(14) -0.0033(15)
O2 0.057(2) 0.0346(17) 0.0441(19) -0.0123(15) 0.0011(15) -0.0088(15)
O3 0.0414(17) 0.0367(17) 0.0443(18) -0.0162(15) -0.0005(14) -0.0034(13)
O4 0.055(2) 0.056(2) 0.0370(18) -0.0186(16) -0.0009(15) -0.0134(16)
N1 0.0313(17) 0.0205(16) 0.0267(17) -0.0137(13) -0.0040(13) -0.0064(13)
N2 0.0306(17) 0.0239(16) 0.0271(17) -0.0147(14) -0.0018(13) -0.0062(13)
C1 0.034(2) 0.0197(19) 0.029(2) -0.0132(16) -0.0040(16) -0.0045(16)
C2 0.033(2) 0.0220(19) 0.025(2) -0.0098(16) -0.0054(16) -0.0046(16)
C3 0.037(2) 0.024(2) 0.032(2) -0.0132(17) -0.0081(17) -0.0025(17)
C4 0.043(2) 0.040(2) 0.035(2) -0.021(2) -0.0125(19) -0.0033(19)
C5 0.051(3) 0.046(3) 0.050(3) -0.021(2) -0.024(2) -0.007(2)
C6 0.036(2) 0.043(3) 0.064(3) -0.027(2) -0.018(2) 0.001(2)
C7 0.036(2) 0.032(2) 0.053(3) -0.022(2) -0.011(2) -0.0015(18)
C8 0.031(2) 0.043(3) 0.072(3) -0.032(3) -0.007(2) -0.002(2)
C9 0.036(2) 0.048(3) 0.069(3) -0.041(3) 0.006(2) -0.003(2)
C10 0.038(2) 0.043(3) 0.050(3) -0.033(2) -0.003(2) -0.006(2)
C11 0.030(2) 0.028(2) 0.039(2) -0.0195(19) -0.0047(17) -0.0034(17)
C12 0.037(2) 0.025(2) 0.040(2) -0.0172(18) -0.0073(18) -0.0045(17)
C13 0.0260(19) 0.028(2) 0.027(2) -0.0186(17) 0.0000(15) -0.0060(15)
C14 0.0286(19) 0.0201(18) 0.0222(19) -0.0076(15) -0.0058(15) -0.0053(15)
C15 0.0240(18) 0.0224(19) 0.027(2) -0.0111(16) -0.0011(15) -0.0075(15)
C16 0.0257(18) 0.0239(19) 0.0222(19) -0.0108(16) -0.0049(14) -0.0043(15)
C17 0.0250(19) 0.0203(18) 0.027(2) -0.0098(16) -0.0034(15) -0.0019(15)
C18 0.0273(19) 0.0193(18) 0.030(2) -0.0090(16) -0.0040(16) -0.0022(15)
C19 0.034(2) 0.0204(18) 0.0212(19) -0.0088(15) -0.0088(15) -0.0041(15)
C20 0.036(2) 0.0227(19) 0.024(2) -0.0106(16) -0.0082(16) -0.0032(16)
C21 0.036(2) 0.028(2) 0.036(2) -0.0179(18) -0.0097(18) 0.0041(17)
C22 0.056(3) 0.019(2) 0.041(2) -0.0140(18) -0.014(2) -0.0014(19)
C23 0.043(2) 0.024(2) 0.042(2) -0.0111(19) -0.0104(19) -0.0101(18)
C24 0.038(2) 0.025(2) 0.023(2) -0.0098(16) -0.0083(16) -0.0058(17)
C25 0.031(2) 0.029(2) 0.033(2) -0.0176(18) -0.0063(17) -0.0006(16)
C26 0.038(2) 0.044(3) 0.055(3) -0.017(2) -0.012(2) -0.008(2)
C27 0.054(3) 0.043(3) 0.038(3) -0.017(2) 0.001(2) -0.012(2)
C28 0.038(2) 0.026(2) 0.043(2) -0.0129(19) -0.0048(19) -0.0100(17)
C29 0.044(3) 0.075(4) 0.049(3) -0.027(3) 0.003(2) -0.004(3)
C30 0.039(3) 0.067(4) 0.069(4) -0.036(3) -0.006(2) -0.013(2)
C31 0.036(2) 0.0197(19) 0.026(2) -0.0118(16) -0.0060(16) -0.0009(16)
C32 0.035(2) 0.032(2) 0.038(2) -0.0119(19) -0.0117(18) -0.0004(18)
C33 0.050(3) 0.043(3) 0.050(3) -0.009(2) -0.027(2) 0.000(2)
C34 0.067(3) 0.038(3) 0.032(2) -0.004(2) -0.017(2) -0.002(2)
C35 0.059(3) 0.029(2) 0.027(2) -0.0061(18) -0.002(2) -0.006(2)
C36 0.041(2) 0.026(2) 0.025(2) -0.0116(17) -0.0035(17) -0.0031(17)
C37 0.037(2) 0.041(3) 0.052(3) -0.012(2) -0.014(2) -0.003(2)
C38 0.061(4) 0.079(4) 0.124(6) -0.065(4) 0.022(4) -0.031(3)
C39 0.060(3) 0.069(4) 0.072(4) -0.038(3) 0.005(3) -0.009(3)
C40 0.043(2) 0.043(3) 0.032(2) -0.011(2) -0.0031(19) -0.018(2)
C41 0.051(3) 0.054(3) 0.061(3) -0.026(3) 0.005(2) -0.025(2)
C42 0.044(3) 0.044(3) 0.090(4) -0.022(3) -0.024(3) -0.002(2)
C43 0.0254(19) 0.028(2) 0.027(2) -0.0159(17) -0.0054(15) -0.0032(15)
C44 0.0282(19) 0.0227(19) 0.029(2) -0.0096(16) -0.0022(16) -0.0088(15)
C45 0.0227(18) 0.030(2) 0.0231(19) -0.0136(16) -0.0041(14) -0.0041(15)
C46 0.0267(19) 0.0252(19) 0.026(2) -0.0145(16) -0.0033(15) -0.0038(15)
C47 0.0262(19) 0.026(2) 0.0254(19) -0.0119(16) -0.0045(15) -0.0055(15)
C48 0.032(2) 0.028(2) 0.0185(18) -0.0099(16) 0.0005(15) -0.0081(16)
C49 0.034(2) 0.0242(19) 0.025(2) -0.0134(16) -0.0016(16) -0.0069(16)
C50 0.036(2) 0.027(2) 0.028(2) -0.0112(17) -0.0066(17) -0.0046(17)
C51 0.047(3) 0.034(2) 0.027(2) -0.0062(18) -0.0109(19) -0.0068(19)
C52 0.053(3) 0.038(2) 0.026(2) -0.0071(19) 0.0000(19) -0.013(2)
C53 0.037(2) 0.044(3) 0.036(2) -0.014(2) 0.0049(19) -0.013(2)
C54 0.032(2) 0.033(2) 0.029(2) -0.0149(18) -0.0014(16) -0.0085(17)
C55 0.035(2) 0.067(3) 0.037(3) -0.016(2) -0.012(2) -0.006(2)
C56 0.063(4) 0.112(6) 0.109(6) -0.046(5) -0.004(4) -0.048(4)
C57 0.044(3) 0.094(5) 0.132(7) -0.046(5) -0.019(4) 0.010(3)
C58 0.032(2) 0.056(3) 0.035(2) -0.018(2) -0.0027(18) -0.010(2)
C59 0.050(3) 0.075(4) 0.069(4) -0.020(3) -0.022(3) -0.018(3)
C60 0.053(3) 0.045(3) 0.060(3) -0.008(3) -0.022(3) 0.000(2)
C61 0.036(2) 0.028(2) 0.0225(19) -0.0144(17) 0.0031(16) -0.0075(17)
C62 0.038(2) 0.042(2) 0.033(2) -0.019(2) 0.0053(18) -0.0172(19)
C63 0.057(3) 0.048(3) 0.051(3) -0.030(2) 0.017(2) -0.030(2)
C64 0.063(3) 0.030(3) 0.064(3) -0.021(2) 0.017(3) -0.016(2)
C65 0.052(3) 0.029(2) 0.047(3) -0.009(2) 0.003(2) 0.000(2)
C66 0.039(2) 0.028(2) 0.035(2) -0.0129(19) 0.0019(18) -0.0067(18)
C67 0.044(3) 0.058(3) 0.057(3) -0.015(3) -0.010(2) -0.026(2)
C68 0.064(4) 0.056(4) 0.112(6) -0.025(4) -0.014(4) 0.010(3)
C69 0.086(5) 0.119(7) 0.126(7) -0.044(5) -0.049(5) -0.028(5)
C70 0.042(3) 0.038(3) 0.049(3) -0.012(2) -0.014(2) 0.000(2)
C71 0.040(3) 0.071(4) 0.077(4) -0.034(3) -0.011(3) -0.003(3)
C72 0.062(3) 0.074(4) 0.067(4) -0.034(3) -0.029(3) 0.002(3)
C73 0.036(2) 0.041(3) 0.060(3) -0.013(2) 0.000(2) -0.007(2)
C74 0.042(3) 0.040(3) 0.050(3) -0.012(2) 0.006(2) -0.004(2)
C75 0.053(3) 0.032(2) 0.039(3) -0.013(2) 0.007(2) -0.014(2)
C76 0.051(3) 0.046(3) 0.038(3) -0.018(2) 0.001(2) -0.013(2)
C77 0.055(3) 0.043(3) 0.036(3) -0.009(2) -0.005(2) -0.007(2)
C78 0.057(3) 0.040(3) 0.049(3) -0.014(2) -0.005(2) -0.008(2)
C79 0.105(6) 0.061(4) 0.087(5) -0.027(4) 0.000(4) -0.027(4)
C80 0.083(6) 0.068(5) 0.154(9) -0.035(6) 0.000(6) -0.011(4)
C81 0.139(10) 0.072(6) 0.205(16) -0.066(9) 0.105(10) -0.051(7)
C82 0.34(3) 0.093(10) 0.088(8) -0.045(7) 0.079(11) -0.140(14)
C83 0.283(19) 0.102(8) 0.095(8) -0.009(6) -0.061(10) -0.096(10)
C84 0.075(5) 0.069(5) 0.137(8) -0.030(5) -0.002(5) -0.014(4)
C85 0.37(2) 0.138(9) 0.098(7) -0.060(7) -0.004(10) -0.118(11)

loop_
_atom_type_symbol
_atom_type_description
_atom_type_scat_dispersion_real
_atom_type_scat_dispersion_imag
_atom_type_scat_source
C C 0.0033 0.0016 'International Tables Vol C Tables 4.2.6.8 and 6.1.1.4'
H H 0.0000 0.0000 'International Tables Vol C Tables 4.2.6.8 and 6.1.1.4'
N N 0.0061 0.0033 'International Tables Vol C Tables 4.2.6.8 and 6.1.1.4'
Pt Pt -1.7033 8.3905 'International Tables Vol C Tables 4.2.6.8 and 6.1.1.4'
Cl Cl 0.1484 0.1585 'International Tables Vol C Tables 4.2.6.8 and 6.1.1.4'
O O 0.0106 0.0060 'International Tables Vol C Tables 4.2.6.8 and 6.1.1.4'

loop_
_geom_angle_atom_site_label_1
_geom_angle_atom_site_label_2
_geom_angle_atom_site_label_3
_geom_angle
_geom_angle_site_symmetry_1
N2 Pt1 N1 79.29(12) .
N2 Pt1 O1 95.92(12) .
N1 Pt1 O1 175.04(12) .
N2 Pt1 Cl1 174.91(9) .
N1 Pt1 Cl1 96.72(9) .
O1 Pt1 Cl1 88.13(9) .
Pt1 O1 H1O 111(4) .
C78 O2 C73 113.2(4) 2_665
C75 O3 C74 114.3(4) .
C76 O4 C77 113.3(4) .
C1 N1 C13 120.3(3) .
C1 N1 Pt1 112.8(2) .
C13 N1 Pt1 126.9(2) .
C2 N2 C43 119.5(3) .
C2 N2 Pt1 114.6(3) .
C43 N2 Pt1 125.0(2) .
N1 C1 C11 135.7(4) .
N1 C1 C2 116.2(3) .
C11 C1 C2 107.7(3) .
N2 C2 C3 134.2(4) .
N2 C2 C1 117.0(3) .
C3 C2 C1 108.6(3) .
C4 C3 C12 119.1(4) .
C4 C3 C2 135.8(4) .
C12 C3 C2 105.0(3) .
C3 C4 C5 117.9(4) .
C3 C4 H4 121.1 .
C5 C4 H4 121.1 .
C6 C5 C4 123.2(4) .
C6 C5 H5 118.4 .
C4 C5 H5 118.4 .
C5 C6 C7 120.2(4) .
C5 C6 H6 119.9 .
C7 C6 H6 119.9 .
C12 C7 C8 116.7(4) .
C12 C7 C6 116.1(4) .
C8 C7 C6 127.2(4) .
C9 C8 C7 120.0(4) .
C9 C8 H8 120.0 .
C7 C8 H8 120.0 .
C8 C9 C10 123.2(4) .
C8 C9 H9 118.4 .
C10 C9 H9 118.4 .
C11 C10 C9 118.5(4) .
C11 C10 H10 120.8 .
C9 C10 H10 120.8 .
C10 C11 C12 118.3(4) .
C10 C11 C1 136.2(4) .
C12 C11 C1 105.4(3) .
C7 C12 C11 123.3(4) .
C7 C12 C3 123.4(4) .
C11 C12 C3 113.2(4) .
C14 C13 C18 121.5(3) .
C14 C13 N1 120.6(3) .
C18 C13 N1 117.9(3) .
C13 C14 C15 119.8(3) .
C13 C14 H14 120.1 .
C15 C14 H14 120.1 .
C16 C15 C14 118.6(3) .
C16 C15 C19 120.6(3) .
C14 C15 C19 120.9(3) .
C15 C16 C17 121.8(3) .
C15 C16 H16 119.1 .
C17 C16 H16 119.1 .
C18 C17 C16 118.9(3) .
C18 C17 C31 121.6(3) .
C16 C17 C31 119.4(3) .
C13 C18 C17 119.3(3) .
C13 C18 H18 120.3 .
C17 C18 H18 120.3 .
C24 C19 C20 120.8(3) .
C24 C19 C15 119.7(3) .
C20 C19 C15 119.5(3) .
C21 C20 C19 118.1(4) .
C21 C20 C25 120.0(3) .
C19 C20 C25 121.9(3) .
C22 C21 C20 121.3(4) .
C22 C21 H21 119.4 .
C20 C21 H21 119.4 .
C23 C22 C21 120.1(4) .
C23 C22 H22 119.9 .
C21 C22 H22 119.9 .
C22 C23 C24 120.8(4) .
C22 C23 H23 119.6 .
C24 C23 H23 119.6 .
C19 C24 C23 118.9(4) .
C19 C24 C28 121.8(3) .
C23 C24 C28 119.3(4) .
C20 C25 C27 111.2(3) .
C20 C25 C26 111.9(3) .
C27 C25 C26 110.6(4) .
C20 C25 H25 107.6 .
C27 C25 H25 107.6 .
C26 C25 H25 107.6 .
C25 C26 H26A 109.5 .
C25 C26 H26B 109.5 .
H26A C26 H26B 109.5 .
C25 C26 H26C 109.5 .
H26A C26 H26C 109.5 .
H26B C26 H26C 109.5 .
C25 C27 H27A 109.5 .
C25 C27 H27B 109.5 .
H27A C27 H27B 109.5 .
C25 C27 H27C 109.5 .
H27A C27 H27C 109.5 .
H27B C27 H27C 109.5 .
C29 C28 C30 110.1(4) .
C29 C28 C24 111.1(4) .
C30 C28 C24 112.9(4) .
C29 C28 H28 107.5 .
C30 C28 H28 107.5 .
C24 C28 H28 107.5 .
C28 C29 H29A 109.5 .
C28 C29 H29B 109.5 .
H29A C29 H29B 109.5 .
C28 C29 H29C 109.5 .
H29A C29 H29C 109.5 .
H29B C29 H29C 109.5 .
C28 C30 H30A 109.5 .
C28 C30 H30B 109.5 .
H30A C30 H30B 109.5 .
C28 C30 H30C 109.5 .
H30A C30 H30C 109.5 .
H30B C30 H30C 109.5 .
C32 C31 C36 120.6(4) .
C32 C31 C17 119.7(3) .
C36 C31 C17 119.6(3) .
C33 C32 C31 118.2(4) .
C33 C32 C37 119.8(4) .
C31 C32 C37 121.9(4) .
C34 C33 C32 121.4(4) .
C34 C33 H33 119.3 .
C32 C33 H33 119.3 .
C35 C34 C33 120.0(4) .
C35 C34 H34 120.0 .
C33 C34 H34 120.0 .
C34 C35 C36 121.3(4) .
C34 C35 H35 119.3 .
C36 C35 H35 119.3 .
C35 C36 C31 118.3(4) .
C35 C36 C40 120.4(4) .
C31 C36 C40 121.3(3) .
C39 C37 C38 110.1(4) .
C39 C37 C32 111.8(4) .
C38 C37 C32 111.7(4) .
C39 C37 H37 107.7 .
C38 C37 H37 107.7 .
C32 C37 H37 107.7 .
C37 C38 H38A 109.5 .
C37 C38 H38B 109.5 .
H38A C38 H38B 109.5 .
C37 C38 H38C 109.5 .
H38A C38 H38C 109.5 .
H38B C38 H38C 109.5 .
C37 C39 H39A 109.5 .
C37 C39 H39B 109.5 .
H39A C39 H39B 109.5 .
C37 C39 H39C 109.5 .
H39A C39 H39C 109.5 .
H39B C39 H39C 109.5 .
C36 C40 C42 111.0(4) .
C36 C40 C41 113.4(4) .
C42 C40 C41 111.0(4) .
C36 C40 H40 107.0 .
C42 C40 H40 107.0 .
C41 C40 H40 107.0 .
C40 C41 H41A 109.5 .
C40 C41 H41B 109.5 .
H41A C41 H41B 109.5 .
C40 C41 H41C 109.5 .
H41A C41 H41C 109.5 .
H41B C41 H41C 109.5 .
C40 C42 H42A 109.5 .
C40 C42 H42B 109.5 .
H42A C42 H42B 109.5 .
C40 C42 H42C 109.5 .
H42A C42 H42C 109.5 .
H42B C42 H42C 109.5 .
C44 C43 C48 122.0(4) .
C44 C43 N2 121.1(3) .
C48 C43 N2 116.8(3) .
C43 C44 C45 119.2(3) .
C43 C44 H44 120.4 .
C45 C44 H44 120.4 .
C44 C45 C46 119.4(3) .
C44 C45 C49 120.0(3) .
C46 C45 C49 120.6(3) .
C47 C46 C45 121.2(3) .
C47 C46 H46 119.4 .
C45 C46 H46 119.4 .
C48 C47 C46 119.0(3) .
C48 C47 C61 119.6(3) .
C46 C47 C61 121.3(3) .
C43 C48 C47 119.3(3) .
C43 C48 H48 120.4 .
C47 C48 H48 120.4 .
C54 C49 C50 120.9(4) .
C54 C49 C45 119.4(3) .
C50 C49 C45 119.6(3) .
C51 C50 C49 118.2(4) .
C51 C50 C55 120.5(4) .
C49 C50 C55 121.3(4) .
C52 C51 C50 121.3(4) .
C52 C51 H51 119.4 .
C50 C51 H51 119.4 .
C51 C52 C53 120.3(4) .
C51 C52 H52 119.4 .
C53 C52 H52 120.3 .
C52 C53 C54 120.9(4) .
C52 C53 H53 119.5 .
C54 C53 H53 119.5 .
C53 C54 C49 118.4(4) .
C53 C54 C58 120.4(4) .
C49 C54 C58 121.1(4) .
C56 C55 C50 110.0(4) .
C56 C55 C57 110.3(5) .
C50 C55 C57 111.9(4) .
C56 C55 H55 108.2 .
C50 C55 H55 108.2 .
C57 C55 H55 108.2 .
C55 C56 H56A 109.5 .
C55 C56 H56B 109.5 .
H56A C56 H56B 109.5 .
C55 C56 H56C 109.5 .
H56A C56 H56C 109.5 .
H56B C56 H56C 109.5 .
C55 C57 H57A 109.5 .
C55 C57 H57B 109.5 .
H57A C57 H57B 109.5 .
C55 C57 H57C 109.5 .
H57A C57 H57C 109.5 .
H57B C57 H57C 109.5 .
C54 C58 C60 110.7(4) .
C54 C58 C59 113.8(4) .
C60 C58 C59 110.7(4) .
C54 C58 H58 107.1 .
C60 C58 H58 107.1 .
C59 C58 H58 107.1 .
C58 C59 H59A 109.5 .
C58 C59 H59B 109.5 .
H59A C59 H59B 109.5 .
C58 C59 H59C 109.5 .
H59A C59 H59C 109.5 .
H59B C59 H59C 109.5 .
C58 C60 H60A 109.5 .
C58 C60 H60B 109.5 .
H60A C60 H60B 109.5 .
C58 C60 H60C 109.5 .
H60A C60 H60C 109.5 .
H60B C60 H60C 109.5 .
C62 C61 C66 121.0(4) .
C62 C61 C47 120.3(4) .
C66 C61 C47 118.6(3) .
C63 C62 C61 118.0(4) .
C63 C62 C67 121.2(4) .
C61 C62 C67 120.7(4) .
C64 C63 C62 121.2(5) .
C64 C63 H63 119.4 .
C62 C63 H63 119.4 .
C63 C64 C65 120.7(5) .
C63 C64 H64 119.6 .
C65 C64 H64 119.6 .
C64 C65 C66 120.8(5) .
C64 C65 H65 119.6 .
C66 C65 H65 119.6 .
C65 C66 C61 118.2(4) .
C65 C66 C70 119.9(4) .
C61 C66 C70 121.9(4) .
C68 C67 C62 111.0(5) .
C68 C67 C69 109.5(5) .
C62 C67 C69 111.2(5) .
C68 C67 H67 108.3 .
C62 C67 H67 108.3 .
C69 C67 H67 108.3 .
C67 C68 H68A 109.5 .
C67 C68 H68B 109.5 .
H68A C68 H68B 109.5 .
C67 C68 H68C 109.5 .
H68A C68 H68C 109.5 .
H68B C68 H68C 109.5 .
C67 C69 H69A 109.5 .
C67 C69 H69B 109.5 .
H69A C69 H69B 109.5 .
C67 C69 H69C 109.5 .
H69A C69 H69C 109.5 .
H69B C69 H69C 109.5 .
C66 C70 C72 110.4(4) .
C66 C70 C71 113.0(4) .
C72 C70 C71 110.9(4) .
C66 C70 H70 107.4 .
C72 C70 H70 107.4 .
C71 C70 H70 107.4 .
C70 C71 H71A 109.5 .
C70 C71 H71B 109.5 .
H71A C71 H71B 109.5 .
C70 C71 H71C 109.5 .
H71A C71 H71C 109.5 .
H71B C71 H71C 109.5 .
C70 C72 H72A 109.5 .
C70 C72 H72B 109.5 .
H72A C72 H72B 109.5 .
C70 C72 H72C 109.5 .
H72A C72 H72C 109.5 .
H72B C72 H72C 109.5 .
O2 C73 C74 108.1(4) .
O2 C73 H73A 110.1 .
C74 C73 H73A 110.1 .
O2 C73 H73B 110.1 .
C74 C73 H73B 110.1 .
H73A C73 H73B 108.4 .
O3 C74 C73 108.2(4) .
O3 C74 H74A 110.1 .
C73 C74 H74A 110.1 .
O3 C74 H74B 110.1 .
C73 C74 H74B 110.1 .
H74A C74 H74B 108.4 .
O3 C75 C76 106.8(4) .
O3 C75 H75A 110.4 .
C76 C75 H75A 110.4 .
O3 C75 H75B 110.4 .
C76 C75 H75B 110.4 .
H75A C75 H75B 108.6 .
O4 C76 C75 108.2(4) .
O4 C76 H76A 110.1 .
C75 C76 H76A 110.1 .
O4 C76 H76B 110.1 .
C75 C76 H76B 110.1 .
H76A C76 H76B 108.4 .
O4 C77 C78 114.1(4) .
O4 C77 H77A 108.7 .
C78 C77 H77A 108.7 .
O4 C77 H77B 108.7 .
C78 C77 H77B 108.7 .
H77A C77 H77B 107.6 .
O2 C78 C77 109.6(4) 2_665
O2 C78 H78A 109.7 2_665
C77 C78 H78A 109.7 .
O2 C78 H78B 109.7 2_665
C77 C78 H78B 109.7 .
H78A C78 H78B 108.2 .
C80 C79 C84 117.4(9) .
C80 C79 C85 120.2(10) .
C84 C79 C85 122.3(10) .
C79 C80 C81 118.9(10) .
C79 C80 H80 120.6 .
C81 C80 H80 120.6 .
C80 C81 C82 122.7(12) .
C80 C81 H81 118.6 .
C82 C81 H81 118.6 .
C83 C82 C81 117.0(14) .
C83 C82 H82 121.5 .
C81 C82 H82 121.5 .
C82 C83 C84 122.1(15) .
C82 C83 H83 119.0 .
C84 C83 H83 119.0 .
C83 C84 C79 121.9(10) .
C83 C84 H84 119.1 .
C79 C84 H84 119.1 .
C79 C85 H85A 109.5 .
C79 C85 H85B 109.5 .
H85A C85 H85B 109.5 .
C79 C85 H85C 109.5 .
H85A C85 H85C 109.5 .
H85B C85 H85C 109.5 .

loop_
_geom_bond_atom_site_label_1
_geom_bond_atom_site_label_2
_geom_bond_distance
_geom_bond_site_symmetry_2
Pt1 N2 2.026(3) .
Pt1 N1 2.104(3) .
Pt1 O1 2.139(3) .
Pt1 Cl1 2.2489(13) .
O1 H1O 0.82(5) .
O2 C78 1.411(6) 2_665
O2 C73 1.420(5) .
O3 C75 1.417(5) .
O3 C74 1.418(5) .
O4 C76 1.418(5) .
O4 C77 1.432(6) .
N1 C1 1.299(5) .
N1 C13 1.434(5) .
N2 C2 1.309(5) .
N2 C43 1.433(5) .
C1 C11 1.468(5) .
C1 C2 1.467(5) .
C2 C3 1.463(5) .
C3 C4 1.372(6) .
C3 C12 1.427(6) .
C4 C5 1.405(6) .
C4 H4 0.9500 .
C5 C6 1.379(7) .
C5 H5 0.9500 .
C6 C7 1.418(6) .
C6 H6 0.9500 .
C7 C12 1.392(6) .
C7 C8 1.409(6) .
C8 C9 1.363(7) .
C8 H8 0.9500 .
C9 C10 1.405(6) .
C9 H9 0.9500 .
C10 C11 1.370(6) .
C10 H10 0.9500 .
C11 C12 1.424(6) .
C13 C14 1.386(5) .
C13 C18 1.387(5) .
C14 C15 1.392(5) .
C14 H14 0.9500 .
C15 C16 1.392(5) .
C15 C19 1.505(5) .
C16 C17 1.397(5) .
C16 H16 0.9500 .
C17 C18 1.391(5) .
C17 C31 1.489(5) .
C18 H18 0.9500 .
C19 C24 1.395(5) .
C19 C20 1.406(5) .
C20 C21 1.400(5) .
C20 C25 1.516(5) .
C21 C22 1.378(6) .
C21 H21 0.9500 .
C22 C23 1.373(6) .
C22 H22 0.9500 .
C23 C24 1.400(5) .
C23 H23 0.9500 .
C24 C28 1.529(6) .
C25 C27 1.521(6) .
C25 C26 1.529(6) .
C25 H25 1.0000 .
C26 H26A 0.9800 .
C26 H26B 0.9800 .
C26 H26C 0.9800 .
C27 H27A 0.9800 .
C27 H27B 0.9800 .
C27 H27C 0.9800 .
C28 C29 1.513(6) .
C28 C30 1.522(6) .
C28 H28 1.0000 .
C29 H29A 0.9800 .
C29 H29B 0.9800 .
C29 H29C 0.9800 .
C30 H30A 0.9800 .
C30 H30B 0.9800 .
C30 H30C 0.9800 .
C31 C32 1.399(6) .
C31 C36 1.415(6) .
C32 C33 1.399(6) .
C32 C37 1.527(6) .
C33 C34 1.373(7) .
C33 H33 0.9500 .
C34 C35 1.372(7) .
C34 H34 0.9500 .
C35 C36 1.392(6) .
C35 H35 0.9500 .
C36 C40 1.511(6) .
C37 C39 1.497(7) .
C37 C38 1.521(7) .
C37 H37 1.0000 .
C38 H38A 0.9800 .
C38 H38B 0.9800 .
C38 H38C 0.9800 .
C39 H39A 0.9800 .
C39 H39B 0.9800 .
C39 H39C 0.9800 .
C40 C42 1.516(7) .
C40 C41 1.528(6) .
C40 H40 1.0000 .
C41 H41A 0.9800 .
C41 H41B 0.9800 .
C41 H41C 0.9800 .
C42 H42A 0.9800 .
C42 H42B 0.9800 .
C42 H42C 0.9800 .
C43 C44 1.378(5) .
C43 C48 1.390(5) .
C44 C45 1.392(5) .
C44 H44 0.9500 .
C45 C46 1.398(5) .
C45 C49 1.498(5) .
C46 C47 1.394(5) .
C46 H46 0.9500 .
C47 C48 1.394(5) .
C47 C61 1.501(5) .
C48 H48 0.9500 .
C49 C54 1.401(5) .
C49 C50 1.408(5) .
C50 C51 1.387(6) .
C50 C55 1.515(6) .
C51 C52 1.371(6) .
C51 H51 0.9500 .
C52 C53 1.379(6) .
C52 H52 0.9600 .
C53 C54 1.390(6) .
C53 H53 0.9500 .
C54 C58 1.519(6) .
C55 C56 1.512(8) .
C55 C57 1.520(8) .
C55 H55 1.0000 .
C56 H56A 0.9800 .
C56 H56B 0.9800 .
C56 H56C 0.9800 .
C57 H57A 0.9800 .
C57 H57B 0.9800 .
C57 H57C 0.9800 .
C58 C60 1.524(7) .
C58 C59 1.527(6) .
C58 H58 1.0000 .
C59 H59A 0.9800 .
C59 H59B 0.9800 .
C59 H59C 0.9800 .
C60 H60A 0.9800 .
C60 H60B 0.9800 .
C60 H60C 0.9800 .
C61 C62 1.405(6) .
C61 C66 1.406(6) .
C62 C63 1.388(6) .
C62 C67 1.511(7) .
C63 C64 1.367(7) .
C63 H63 0.9500 .
C64 C65 1.373(7) .
C64 H64 0.9500 .
C65 C66 1.390(6) .
C65 H65 0.9500 .
C66 C70 1.519(6) .
C67 C68 1.487(8) .
C67 C69 1.532(8) .
C67 H67 1.0000 .
C68 H68A 0.9800 .
C68 H68B 0.9800 .
C68 H68C 0.9800 .
C69 H69A 0.9800 .
C69 H69B 0.9800 .
C69 H69C 0.9800 .
C70 C72 1.525(7) .
C70 C71 1.527(7) .
C70 H70 1.0000 .
C71 H71A 0.9800 .
C71 H71B 0.9800 .
C71 H71C 0.9800 .
C72 H72A 0.9800 .
C72 H72B 0.9800 .
C72 H72C 0.9800 .
C73 C74 1.488(7) .
C73 H73A 0.9900 .
C73 H73B 0.9900 .
C74 H74A 0.9900 .
C74 H74B 0.9900 .
C75 C76 1.496(6) .
C75 H75A 0.9900 .
C75 H75B 0.9900 .
C76 H76A 0.9900 .
C76 H76B 0.9900 .
C77 C78 1.505(7) .
C77 H77A 0.9900 .
C77 H77B 0.9900 .
C78 O2 1.411(6) 2_665
C78 H78A 0.9900 .
C78 H78B 0.9900 .
C79 C80 1.324(11) .
C79 C84 1.390(11) .
C79 C85 1.458(11) .
C80 C81 1.371(16) .
C80 H80 0.9500 .
C81 C82 1.399(18) .
C81 H81 0.9500 .
C82 C83 1.268(18) .
C82 H82 0.9500 .
C83 C84 1.358(14) .
C83 H83 0.9500 .
C84 H84 0.9500 .
C85 H85A 0.9800 .
C85 H85B 0.9800 .
C85 H85C 0.9800 .

loop_
_geom_torsion_atom_site_label_1
_geom_torsion_atom_site_label_2
_geom_torsion_atom_site_label_3
_geom_torsion_atom_site_label_4
_geom_torsion
_geom_torsion_site_symmetry_1
_geom_torsion_site_symmetry_4
N2 Pt1 N1 C1 1.5(3) . .
Cl1 Pt1 N1 C1 178.3(2) . .
N2 Pt1 N1 C13 -177.5(3) . .
Cl1 Pt1 N1 C13 -0.7(3) . .
N1 Pt1 N2 C2 -1.9(3) . .
O1 Pt1 N2 C2 176.8(3) . .
N1 Pt1 N2 C43 167.4(3) . .
O1 Pt1 N2 C43 -14.0(3) . .
C13 N1 C1 C11 6.7(6) . .
Pt1 N1 C1 C11 -172.4(4) . .
C13 N1 C1 C2 178.2(3) . .
Pt1 N1 C1 C2 -0.9(4) . .
C43 N2 C2 C3 6.2(6) . .
Pt1 N2 C2 C3 176.1(4) . .
C43 N2 C2 C1 -167.9(3) . .
Pt1 N2 C2 C1 2.0(4) . .
N1 C1 C2 N2 -0.7(5) . .
C11 C1 C2 N2 173.1(3) . .
N1 C1 C2 C3 -176.2(3) . .
C11 C1 C2 C3 -2.5(4) . .
N2 C2 C3 C4 5.5(8) . .
C1 C2 C3 C4 180.0(5) . .
N2 C2 C3 C12 -172.9(4) . .
C1 C2 C3 C12 1.5(4) . .
C12 C3 C4 C5 0.6(6) . .
C2 C3 C4 C5 -177.6(4) . .
C3 C4 C5 C6 0.6(7) . .
C4 C5 C6 C7 0.0(7) . .
C5 C6 C7 C12 -1.7(7) . .
C5 C6 C7 C8 176.5(5) . .
C12 C7 C8 C9 0.7(7) . .
C6 C7 C8 C9 -177.5(5) . .
C7 C8 C9 C10 -1.6(8) . .
C8 C9 C10 C11 1.3(7) . .
C9 C10 C11 C12 -0.1(6) . .
C9 C10 C11 C1 175.7(5) . .
N1 C1 C11 C10 -1.9(8) . .
C2 C1 C11 C10 -173.8(5) . .
N1 C1 C11 C12 174.3(4) . .
C2 C1 C11 C12 2.3(4) . .
C8 C7 C12 C11 0.5(6) . .
C6 C7 C12 C11 178.9(4) . .
C8 C7 C12 C3 -175.5(4) . .
C6 C7 C12 C3 3.0(6) . .
C10 C11 C12 C7 -0.8(6) . .
C1 C11 C12 C7 -177.8(4) . .
C10 C11 C12 C3 175.6(4) . .
C1 C11 C12 C3 -1.4(5) . .
C4 C3 C12 C7 -2.5(6) . .
C2 C3 C12 C7 176.3(4) . .
C4 C3 C12 C11 -178.8(4) . .
C2 C3 C12 C11 0.0(5) . .
C1 N1 C13 C14 66.1(5) . .
Pt1 N1 C13 C14 -114.9(3) . .
C1 N1 C13 C18 -116.2(4) . .
Pt1 N1 C13 C18 62.8(4) . .
C18 C13 C14 C15 0.9(5) . .
N1 C13 C14 C15 178.5(3) . .
C13 C14 C15 C16 0.0(5) . .
C13 C14 C15 C19 -179.3(3) . .
C14 C15 C16 C17 -0.1(5) . .
C19 C15 C16 C17 179.2(3) . .
C15 C16 C17 C18 -0.6(5) . .
C15 C16 C17 C31 179.9(3) . .
C14 C13 C18 C17 -1.6(5) . .
N1 C13 C18 C17 -179.3(3) . .
C16 C17 C18 C13 1.4(5) . .
C31 C17 C18 C13 -179.0(3) . .
C16 C15 C19 C24 -100.2(4) . .
C14 C15 C19 C24 79.1(5) . .
C16 C15 C19 C20 77.2(5) . .
C14 C15 C19 C20 -103.4(4) . .
C24 C19 C20 C21 -0.7(5) . .
C15 C19 C20 C21 -178.1(3) . .
C24 C19 C20 C25 177.8(3) . .
C15 C19 C20 C25 0.4(5) . .
C19 C20 C21 C22 0.1(6) . .
C25 C20 C21 C22 -178.5(4) . .
C20 C21 C22 C23 -0.1(6) . .
C21 C22 C23 C24 0.8(6) . .
C20 C19 C24 C23 1.3(6) . .
C15 C19 C24 C23 178.8(3) . .
C20 C19 C24 C28 -179.9(3) . .
C15 C19 C24 C28 -2.5(5) . .
C22 C23 C24 C19 -1.4(6) . .
C22 C23 C24 C28 179.8(4) . .
C21 C20 C25 C27 66.8(5) . .
C19 C20 C25 C27 -111.6(4) . .
C21 C20 C25 C26 -57.5(5) . .
C19 C20 C25 C26 124.0(4) . .
C19 C24 C28 C29 -105.1(5) . .
C23 C24 C28 C29 73.7(5) . .
C19 C24 C28 C30 130.6(4) . .
C23 C24 C28 C30 -50.6(5) . .
C18 C17 C31 C32 -102.8(5) . .
C16 C17 C31 C32 76.7(5) . .
C18 C17 C31 C36 78.6(5) . .
C16 C17 C31 C36 -101.9(4) . .
C36 C31 C32 C33 4.7(6) . .
C17 C31 C32 C33 -173.8(4) . .
C36 C31 C32 C37 -171.3(4) . .
C17 C31 C32 C37 10.1(6) . .
C31 C32 C33 C34 -2.2(7) . .
C37 C32 C33 C34 174.0(5) . .
C32 C33 C34 C35 -1.2(8) . .
C33 C34 C35 C36 2.0(7) . .
C34 C35 C36 C31 0.5(6) . .
C34 C35 C36 C40 179.7(4) . .
C32 C31 C36 C35 -3.9(6) . .
C17 C31 C36 C35 174.6(4) . .
C32 C31 C36 C40 176.9(4) . .
C17 C31 C36 C40 -4.6(6) . .
C33 C32 C37 C39 -64.8(6) . .
C31 C32 C37 C39 111.2(5) . .
C33 C32 C37 C38 59.1(6) . .
C31 C32 C37 C38 -124.9(5) . .
C35 C36 C40 C42 -88.3(5) . .
C31 C36 C40 C42 90.9(5) . .
C35 C36 C40 C41 37.5(6) . .
C31 C36 C40 C41 -143.3(4) . .
C2 N2 C43 C44 -100.5(4) . .
Pt1 N2 C43 C44 90.7(4) . .
C2 N2 C43 C48 83.1(4) . .
Pt1 N2 C43 C48 -85.6(4) . .
C48 C43 C44 C45 -0.5(5) . .
N2 C43 C44 C45 -176.6(3) . .
C43 C44 C45 C46 0.8(5) . .
C43 C44 C45 C49 179.1(3) . .
C44 C45 C46 C47 0.0(5) . .
C49 C45 C46 C47 -178.2(3) . .
C45 C46 C47 C48 -1.2(5) . .
C45 C46 C47 C61 175.6(3) . .
C44 C43 C48 C47 -0.8(6) . .
N2 C43 C48 C47 175.5(3) . .
C46 C47 C48 C43 1.6(5) . .
C61 C47 C48 C43 -175.3(3) . .
C44 C45 C49 C54 -84.7(5) . .
C46 C45 C49 C54 93.5(4) . .
C44 C45 C49 C50 94.8(4) . .
C46 C45 C49 C50 -87.0(5) . .
C54 C49 C50 C51 0.9(6) . .
C45 C49 C50 C51 -178.6(4) . .
C54 C49 C50 C55 -177.9(4) . .
C45 C49 C50 C55 2.6(6) . .
C49 C50 C51 C52 -0.1(6) . .
C55 C50 C51 C52 178.7(4) . .
C50 C51 C52 C53 -0.1(7) . .
C51 C52 C53 C54 -0.4(7) . .
C52 C53 C54 C49 1.1(7) . .
C52 C53 C54 C58 -174.7(4) . .
C50 C49 C54 C53 -1.4(6) . .
C45 C49 C54 C53 178.2(4) . .
C50 C49 C54 C58 174.4(4) . .
C45 C49 C54 C58 -6.0(6) . .
C51 C50 C55 C56 -68.9(6) . .
C49 C50 C55 C56 109.9(5) . .
C51 C50 C55 C57 54.1(6) . .
C49 C50 C55 C57 -127.1(5) . .
C53 C54 C58 C60 87.2(5) . .
C49 C54 C58 C60 -88.6(5) . .
C53 C54 C58 C59 -38.2(6) . .
C49 C54 C58 C59 146.0(4) . .
C48 C47 C61 C62 -98.8(4) . .
C46 C47 C61 C62 84.4(5) . .
C48 C47 C61 C66 81.4(5) . .
C46 C47 C61 C66 -95.5(5) . .
C66 C61 C62 C63 0.3(6) . .
C47 C61 C62 C63 -179.5(4) . .
C66 C61 C62 C67 -176.5(4) . .
C47 C61 C62 C67 3.6(6) . .
C61 C62 C63 C64 -1.3(7) . .
C67 C62 C63 C64 175.5(5) . .
C62 C63 C64 C65 1.0(8) . .
C63 C64 C65 C66 0.5(8) . .
C64 C65 C66 C61 -1.5(7) . .
C64 C65 C66 C70 -179.9(5) . .
C62 C61 C66 C65 1.1(6) . .
C47 C61 C66 C65 -179.1(4) . .
C62 C61 C66 C70 179.5(4) . .
C47 C61 C66 C70 -0.7(6) . .
C63 C62 C67 C68 -90.0(6) . .
C61 C62 C67 C68 86.8(5) . .
C63 C62 C67 C69 32.2(7) . .
C61 C62 C67 C69 -151.1(5) . .
C65 C66 C70 C72 77.4(5) . .
C61 C66 C70 C72 -101.0(5) . .
C65 C66 C70 C71 -47.4(6) . .
C61 C66 C70 C71 134.2(4) . .
C78 O2 C73 C74 173.8(4) 2_665 .
C75 O3 C74 C73 165.7(4) . .
O2 C73 C74 O3 -72.6(5) . .
C74 O3 C75 C76 -176.2(4) . .
C77 O4 C76 C75 -170.8(4) . .
O3 C75 C76 O4 178.7(3) . .
C76 O4 C77 C78 80.8(5) . .
O4 C77 C78 O2 -74.4(5) . 2_665
C84 C79 C80 C81 -0.8(12) . .
C85 C79 C80 C81 179.4(8) . .
C79 C80 C81 C82 3.0(15) . .
C80 C81 C82 C83 -3.7(17) . .
C81 C82 C83 C84 2.2(17) . .
C82 C83 C84 C79 -0.2(15) . .
C80 C79 C84 C83 -0.6(12) . .
C85 C79 C84 C83 179.2(8) . .
